data_4117632
loop_
_publ_author_name
'Wen-Bo Liu'
'Chao Zheng'
'Chun-Xiang Zhuo'
'Li-Xin Dai'
'Shu-Li You'

_publ_section_title
;
 Iridium-Catalyzed Allylic Alkylation Reaction with N-Aryl Phosphoramidite
 Ligands: Scope and Mechanistic Studies
;
_journal_name_full 'Journal of the American Chemical Society'
_journal_page_first 4812
_journal_page_last 4821
_journal_paper_doi 10.1021/ja210923k
_journal_volume 134
_journal_year 2012
_chemical_formula_sum 'C31 H26 N O2 P'
_chemical_formula_weight 475.50
_chemical_name_systematic
; 
 ? 
;
_space_group_IT_number 4
_symmetry_cell_setting monoclinic
_symmetry_space_group_name_Hall 'P 2yb'
_symmetry_space_group_name_H-M 'P 1 21 1'
_atom_sites_solution_hydrogens geom
_atom_sites_solution_primary direct
_atom_sites_solution_secondary difmap
_audit_creation_method SHELXL-97
_cell_angle_alpha 90.00
_cell_angle_beta 104.101(5)
_cell_angle_gamma 90.00
_cell_formula_units_Z 2
_cell_length_a 8.819(2)
_cell_length_b 15.267(4)
_cell_length_c 9.468(2)
_cell_measurement_reflns_used 3227
_cell_measurement_temperature 293(2)
_cell_measurement_theta_max 53.669
_cell_measurement_theta_min 4.436
_cell_volume 1236.4(5)
_computing_cell_refinement 'Bruker SMART'
_computing_data_collection 'Bruker SMART'
_computing_data_reduction 'Bruker SHELXTL'
_computing_molecular_graphics 'Bruker SHELXTL'
_computing_publication_material 'Bruker SHELXTL'
_computing_structure_refinement 'SHELXL-97 (Sheldrick, 1997)'
_computing_structure_solution 'SHELXS-97 (Sheldrick, 1990)'
_diffrn_ambient_temperature 293(2)
_diffrn_measured_fraction_theta_full 1.000
_diffrn_measured_fraction_theta_max 1.000
_diffrn_measurement_device_type 'CCD area detector'
_diffrn_measurement_method 'phi and omega scans'
_diffrn_radiation_monochromator graphite
_diffrn_radiation_source 'fine-focus sealed tube'
_diffrn_radiation_type MoK\a
_diffrn_radiation_wavelength 0.71073
_diffrn_reflns_av_R_equivalents 0.0284
_diffrn_reflns_av_sigmaI/netI 0.0414
_diffrn_reflns_limit_h_max 10
_diffrn_reflns_limit_h_min -7
_diffrn_reflns_limit_k_max 18
_diffrn_reflns_limit_k_min -18
_diffrn_reflns_limit_l_max 9
_diffrn_reflns_limit_l_min -11
_diffrn_reflns_number 6757
_diffrn_reflns_theta_full 26.00
_diffrn_reflns_theta_max 26.00
_diffrn_reflns_theta_min 2.22
_exptl_absorpt_coefficient_mu 0.140
_exptl_absorpt_correction_T_max 1.0000
_exptl_absorpt_correction_T_min 0.6385
_exptl_absorpt_correction_type empirical
_exptl_absorpt_process_details sadabs
_exptl_crystal_colour colorless
_exptl_crystal_density_diffrn 1.277
_exptl_crystal_description prismatic
_exptl_crystal_F_000 500
_exptl_crystal_size_max 0.480
_exptl_crystal_size_mid 0.407
_exptl_crystal_size_min 0.335
_refine_diff_density_max 0.193
_refine_diff_density_min -0.265
_refine_diff_density_rms 0.040
_refine_ls_abs_structure_details 'Flack H D (1983), Acta Cryst. A39, 876-881'
_refine_ls_abs_structure_Flack 0.17(10)
_refine_ls_extinction_coef 0.011(2)
_refine_ls_extinction_expression Fc^*^=kFc[1+0.001xFc^2^\l^3^/sin(2\q)]^-1/4^
_refine_ls_extinction_method SHELXL
_refine_ls_goodness_of_fit_ref 1.003
_refine_ls_hydrogen_treatment constr
_refine_ls_matrix_type full
_refine_ls_number_parameters 329
_refine_ls_number_reflns 4472
_refine_ls_number_restraints 3
_refine_ls_restrained_S_all 1.044
_refine_ls_R_factor_all 0.0501
_refine_ls_R_factor_gt 0.0450
_refine_ls_shift/su_max 0.000
_refine_ls_shift/su_mean 0.000
_refine_ls_structure_factor_coef Fsqd
_refine_ls_weighting_details 'calc w=1/[\s^2^(Fo^2^)+(0.0625P)^2^+0.0000P] where P=(Fo^2^+2Fc^2^)/3'
_refine_ls_weighting_scheme calc
_refine_ls_wR_factor_gt 0.1034
_refine_ls_wR_factor_ref 0.1062
_reflns_number_gt 3975
_reflns_number_total 4472
_reflns_threshold_expression >2sigma(I)
_cod_data_source_file ja210923k_1g.cif
_cod_data_source_block cd201274
_cod_original_cell_volume 1236.3(5)
_cod_database_code 4117632

loop_
_symmetry_equiv_pos_as_xyz
'x, y, z'
'-x, y+1/2, -z'

loop_
_atom_site_label
_atom_site_type_symbol
_atom_site_fract_x
_atom_site_fract_y
_atom_site_fract_z
_atom_site_U_iso_or_equiv
_atom_site_adp_type
_atom_site_occupancy
_atom_site_symmetry_multiplicity
_atom_site_calc_flag
_atom_site_refinement_flags
_atom_site_disorder_assembly
_atom_site_disorder_group
P1 P 0.19973(7) 0.83235(4) 0.79775(7) 0.04471(19) Uani 1 1 d . . .
O1 O 0.2848(2) 0.73789(10) 0.77799(18) 0.0448(4) Uani 1 1 d . . .
O2 O 0.2158(2) 0.87946(11) 0.64382(19) 0.0472(4) Uani 1 1 d . . .
N1 N 0.3449(2) 0.86899(15) 0.9323(2) 0.0505(5) Uani 1 1 d . . .
C1 C 0.2263(3) 0.69257(15) 0.6490(3) 0.0396(5) Uani 1 1 d . . .
C2 C 0.1239(3) 0.62218(17) 0.6503(3) 0.0471(6) Uani 1 1 d . . .
H2 H 0.0969 0.6067 0.7360 0.057 Uiso 1 1 calc R . .
C3 C 0.0648(3) 0.57704(16) 0.5261(3) 0.0471(6) Uani 1 1 d . . .
H3 H -0.0008 0.5296 0.5276 0.057 Uiso 1 1 calc R . .
C4 C 0.1016(3) 0.60108(16) 0.3939(3) 0.0438(6) Uani 1 1 d . . .
C5 C 0.0361(3) 0.55720(19) 0.2626(3) 0.0579(8) Uani 1 1 d . . .
H5 H -0.0298 0.5097 0.2629 0.070 Uiso 1 1 calc R . .
C6 C 0.0675(4) 0.5831(2) 0.1353(4) 0.0662(8) Uani 1 1 d . . .
H6 H 0.0214 0.5541 0.0492 0.079 Uiso 1 1 calc R . .
C7 C 0.1684(4) 0.6528(2) 0.1335(3) 0.0595(7) Uani 1 1 d . . .
H7 H 0.1902 0.6696 0.0461 0.071 Uiso 1 1 calc R . .
C8 C 0.2355(3) 0.69680(18) 0.2581(3) 0.0472(6) Uani 1 1 d . . .
H8 H 0.3016 0.7438 0.2548 0.057 Uiso 1 1 calc R . .
C9 C 0.2056(3) 0.67156(15) 0.3933(3) 0.0370(5) Uani 1 1 d . . .
C10 C 0.2720(2) 0.71715(15) 0.5255(3) 0.0362(5) Uani 1 1 d . . .
C11 C 0.3822(3) 0.79185(15) 0.5352(2) 0.0367(5) Uani 1 1 d . . .
C12 C 0.5284(3) 0.78358(17) 0.4942(3) 0.0391(5) Uani 1 1 d . . .
C13 C 0.5839(3) 0.70328(16) 0.4545(3) 0.0439(6) Uani 1 1 d . . .
H13 H 0.5234 0.6531 0.4515 0.053 Uiso 1 1 calc R . .
C14 C 0.7250(3) 0.6977(2) 0.4202(3) 0.0546(7) Uani 1 1 d . . .
H14 H 0.7585 0.6440 0.3926 0.066 Uiso 1 1 calc R . .
C15 C 0.8199(3) 0.7713(2) 0.4260(4) 0.0632(8) Uani 1 1 d . . .
H15 H 0.9165 0.7666 0.4033 0.076 Uiso 1 1 calc R . .
C16 C 0.7711(3) 0.8490(2) 0.4645(4) 0.0643(8) Uani 1 1 d . . .
H16 H 0.8348 0.8979 0.4681 0.077 Uiso 1 1 calc R . .
C17 C 0.6244(3) 0.85847(17) 0.4999(3) 0.0504(7) Uani 1 1 d . . .
C18 C 0.5740(4) 0.93952(18) 0.5441(4) 0.0623(8) Uani 1 1 d . . .
H18 H 0.6337 0.9896 0.5425 0.075 Uiso 1 1 calc R . .
C19 C 0.4394(4) 0.94522(17) 0.5888(3) 0.0551(7) Uani 1 1 d . . .
H19 H 0.4084 0.9985 0.6202 0.066 Uiso 1 1 calc R . .
C20 C 0.3476(3) 0.87040(16) 0.5875(3) 0.0420(6) Uani 1 1 d . . .
C21 C 0.5152(3) 0.8584(2) 0.9409(3) 0.0587(7) Uani 1 1 d . A .
H21 H 0.5253 0.8417 0.8437 0.070 Uiso 1 1 calc R . .
C22 C 0.5999(5) 0.9444(3) 0.9788(7) 0.1151(17) Uani 1 1 d D . .
H22A H 0.7111 0.9325 0.9996 0.138 Uiso 0.379(15) 1 calc PR A 1
H22B H 0.5745 0.9811 0.8926 0.138 Uiso 0.379(15) 1 calc PR A 1
H22C H 0.6780 0.9349 1.0613 0.138 Uiso 0.621(15) 1 d PR A 2
H22D H 0.6480 0.9579 0.9003 0.20(5) Uiso 0.621(15) 1 d PR A 2
C23 C 0.5717(13) 0.9944(8) 1.0968(15) 0.076(4) Uani 0.379(15) 1 d PD A 1
H23A H 0.6093 1.0538 1.0915 0.091 Uiso 0.379(15) 1 calc PR A 1
H23B H 0.6288 0.9690 1.1882 0.091 Uiso 0.379(15) 1 calc PR A 1
C23' C 0.5159(9) 1.0204(5) 1.0027(12) 0.079(3) Uani 0.621(15) 1 d P A 2
H23C H 0.4615 1.0452 0.9098 0.094 Uiso 0.621(15) 1 calc PR A 2
H23D H 0.5883 1.0640 1.0547 0.094 Uiso 0.621(15) 1 calc PR A 2
C24 C 0.3966(5) 0.9964(3) 1.0920(4) 0.0826(11) Uani 1 1 d D . .
C25 C 0.3038(3) 0.92371(18) 1.0413(3) 0.0486(6) Uani 1 1 d . A .
C26 C 0.1775(4) 0.9064(2) 1.0966(3) 0.0589(7) Uani 1 1 d . . .
H26 H 0.1152 0.8578 1.0639 0.071 Uiso 1 1 calc R A .
C27 C 0.1417(4) 0.9605(3) 1.2006(3) 0.0709(9) Uani 1 1 d . A .
H27 H 0.0555 0.9481 1.2375 0.085 Uiso 1 1 calc R . .
C28 C 0.2317(5) 1.0322(3) 1.2497(4) 0.0816(11) Uani 1 1 d . . .
H28 H 0.2071 1.0690 1.3192 0.098 Uiso 1 1 calc R A .
C29 C 0.3577(5) 1.0488(3) 1.1954(5) 0.1071(16) Uani 1 1 d . A .
H29 H 0.4197 1.0973 1.2294 0.128 Uiso 1 1 calc R . .
C30 C 0.5824(4) 0.7846(3) 1.0433(4) 0.0829(11) Uani 1 1 d . . .
H30A H 0.5177 0.7329 1.0169 0.099 Uiso 1 1 calc R A .
H30B H 0.5797 0.8009 1.1417 0.099 Uiso 1 1 calc R . .
C31 C 0.7498(5) 0.7624(4) 1.0403(6) 0.128(2) Uani 1 1 d . A .
H31A H 0.7538 0.7476 0.9427 0.192 Uiso 1 1 calc R . .
H31B H 0.7855 0.7135 1.1034 0.192 Uiso 1 1 calc R . .
H31C H 0.8158 0.8121 1.0728 0.192 Uiso 1 1 calc R . .

loop_
_atom_site_aniso_label
_atom_site_aniso_U_11
_atom_site_aniso_U_22
_atom_site_aniso_U_33
_atom_site_aniso_U_23
_atom_site_aniso_U_13
_atom_site_aniso_U_12
P1 0.0410(3) 0.0434(4) 0.0503(4) -0.0032(3) 0.0122(3) 0.0026(3)
O1 0.0499(10) 0.0404(10) 0.0439(9) -0.0013(7) 0.0113(7) -0.0002(8)
O2 0.0495(10) 0.0369(9) 0.0557(10) 0.0025(8) 0.0136(8) 0.0112(8)
N1 0.0427(11) 0.0529(13) 0.0559(13) -0.0085(10) 0.0119(9) 0.0029(10)
C1 0.0370(13) 0.0327(12) 0.0486(14) 0.0033(10) 0.0096(10) 0.0035(10)
C2 0.0497(14) 0.0377(13) 0.0588(16) 0.0083(12) 0.0223(12) 0.0015(11)
C3 0.0391(13) 0.0306(12) 0.0737(18) 0.0034(12) 0.0179(12) -0.0041(11)
C4 0.0309(12) 0.0339(12) 0.0664(16) -0.0030(12) 0.0116(11) 0.0057(10)
C5 0.0479(16) 0.0447(16) 0.077(2) -0.0169(14) 0.0071(14) -0.0065(12)
C6 0.0662(19) 0.0618(19) 0.065(2) -0.0234(16) 0.0059(15) -0.0065(16)
C7 0.0622(18) 0.0638(18) 0.0496(16) -0.0081(14) 0.0081(13) 0.0003(15)
C8 0.0431(14) 0.0439(14) 0.0534(15) 0.0001(12) 0.0094(11) -0.0027(11)
C9 0.0325(11) 0.0300(11) 0.0472(13) -0.0011(10) 0.0072(10) 0.0070(9)
C10 0.0295(11) 0.0287(11) 0.0497(14) 0.0025(10) 0.0081(9) 0.0029(9)
C11 0.0360(12) 0.0334(12) 0.0389(12) 0.0047(10) 0.0055(9) -0.0012(10)
C12 0.0367(12) 0.0363(12) 0.0424(12) 0.0091(11) 0.0058(9) 0.0003(10)
C13 0.0358(12) 0.0382(13) 0.0566(15) 0.0050(12) 0.0094(11) -0.0007(10)
C14 0.0397(14) 0.0502(16) 0.0742(18) 0.0070(14) 0.0146(13) 0.0100(12)
C15 0.0345(14) 0.071(2) 0.086(2) 0.0088(18) 0.0187(14) 0.0018(15)
C16 0.0441(14) 0.060(2) 0.090(2) 0.0086(16) 0.0174(14) -0.0153(14)
C17 0.0464(14) 0.0453(16) 0.0585(16) 0.0060(12) 0.0108(11) -0.0086(12)
C18 0.0636(18) 0.0362(15) 0.087(2) 0.0022(14) 0.0189(16) -0.0148(13)
C19 0.0660(18) 0.0298(13) 0.0708(18) 0.0008(12) 0.0191(14) -0.0030(12)
C20 0.0448(13) 0.0338(12) 0.0470(14) 0.0041(11) 0.0106(11) 0.0049(11)
C21 0.0449(14) 0.069(2) 0.0617(17) -0.0122(14) 0.0123(12) 0.0023(13)
C22 0.077(3) 0.097(3) 0.182(5) -0.042(3) 0.053(3) -0.029(3)
C23 0.093(8) 0.075(7) 0.055(7) -0.007(5) 0.008(6) -0.035(6)
C23' 0.083(5) 0.072(4) 0.083(6) -0.018(4) 0.026(4) -0.025(3)
C24 0.080(2) 0.088(3) 0.082(2) -0.039(2) 0.0256(19) -0.026(2)
C25 0.0556(16) 0.0475(15) 0.0401(13) -0.0008(12) 0.0065(11) 0.0089(13)
C26 0.0607(17) 0.0527(17) 0.0659(17) 0.0052(14) 0.0203(14) 0.0104(14)
C27 0.078(2) 0.082(2) 0.0565(18) 0.0078(18) 0.0249(16) 0.029(2)
C28 0.088(3) 0.097(3) 0.0540(18) -0.032(2) 0.0057(17) 0.024(2)
C29 0.094(3) 0.115(4) 0.113(3) -0.075(3) 0.028(3) -0.020(3)
C30 0.064(2) 0.108(3) 0.071(2) -0.001(2) 0.0064(16) 0.027(2)
C31 0.078(3) 0.188(6) 0.116(4) -0.003(4) 0.019(2) 0.065(3)

loop_
_atom_type_symbol
_atom_type_description
_atom_type_scat_dispersion_real
_atom_type_scat_dispersion_imag
_atom_type_scat_source
C C 0.0033 0.0016 'International Tables Vol C Tables 4.2.6.8 and 6.1.1.4'
H H 0.0000 0.0000 'International Tables Vol C Tables 4.2.6.8 and 6.1.1.4'
N N 0.0061 0.0033 'International Tables Vol C Tables 4.2.6.8 and 6.1.1.4'
O O 0.0106 0.0060 'International Tables Vol C Tables 4.2.6.8 and 6.1.1.4'
P P 0.1023 0.0942 'International Tables Vol C Tables 4.2.6.8 and 6.1.1.4'

loop_
_geom_angle_atom_site_label_1
_geom_angle_atom_site_label_2
_geom_angle_atom_site_label_3
_geom_angle
O1 P1 O2 98.05(9)
O1 P1 N1 95.39(10)
O2 P1 N1 108.14(11)
C1 O1 P1 116.83(14)
C20 O2 P1 123.22(15)
C25 N1 C21 116.7(2)
C25 N1 P1 117.50(17)
C21 N1 P1 125.44(18)
C10 C1 O1 119.2(2)
C10 C1 C2 122.5(2)
O1 C1 C2 118.3(2)
C3 C2 C1 119.6(2)
C3 C2 H2 120.2
C1 C2 H2 120.2
C2 C3 C4 120.9(2)
C2 C3 H3 119.5
C4 C3 H3 119.5
C5 C4 C9 119.1(3)
C5 C4 C3 121.7(3)
C9 C4 C3 119.3(2)
C6 C5 C4 121.1(3)
C6 C5 H5 119.5
C4 C5 H5 119.5
C5 C6 C7 120.2(3)
C5 C6 H6 119.9
C7 C6 H6 119.9
C8 C7 C6 120.8(3)
C8 C7 H7 119.6
C6 C7 H7 119.6
C7 C8 C9 120.6(3)
C7 C8 H8 119.7
C9 C8 H8 119.7
C4 C9 C8 118.2(2)
C4 C9 C10 119.7(2)
C8 C9 C10 122.1(2)
C1 C10 C9 118.0(2)
C1 C10 C11 118.6(2)
C9 C10 C11 123.4(2)
C20 C11 C12 118.1(2)
C20 C11 C10 119.8(2)
C12 C11 C10 122.1(2)
C13 C12 C17 118.1(2)
C13 C12 C11 122.8(2)
C17 C12 C11 119.0(2)
C14 C13 C12 121.1(2)
C14 C13 H13 119.5
C12 C13 H13 119.5
C13 C14 C15 121.0(3)
C13 C14 H14 119.5
C15 C14 H14 119.5
C16 C15 C14 119.6(2)
C16 C15 H15 120.2
C14 C15 H15 120.2
C15 C16 C17 121.6(3)
C15 C16 H16 119.2
C17 C16 H16 119.2
C18 C17 C12 119.4(2)
C18 C17 C16 122.0(2)
C12 C17 C16 118.7(2)
C19 C18 C17 120.7(3)
C19 C18 H18 119.6
C17 C18 H18 119.6
C18 C19 C20 119.6(3)
C18 C19 H19 120.2
C20 C19 H19 120.2
C11 C20 C19 122.9(2)
C11 C20 O2 120.5(2)
C19 C20 O2 116.7(2)
N1 C21 C22 110.6(3)
N1 C21 C30 110.4(3)
C22 C21 C30 113.7(3)
N1 C21 H21 107.3
C22 C21 H21 107.3
C30 C21 H21 107.3
C23' C22 C23 40.7(5)
C23' C22 C21 120.0(4)
C23 C22 C21 118.9(5)
C23' C22 H22A 131.3
C23 C22 H22A 107.6
C21 C22 H22A 107.6
C23' C22 H22B 69.0
C23 C22 H22B 107.6
C21 C22 H22B 107.6
H22A C22 H22B 107.0
C23' C22 H22C 107.9
C23 C22 H22C 69.9
C21 C22 H22C 106.8
H22A C22 H22C 44.4
H22B C22 H22C 141.1
C23' C22 H22D 107.0
C23 C22 H22D 133.2
C21 C22 H22D 106.7
H22A C22 H22D 65.3
H22B C22 H22D 44.1
H22C C22 H22D 108.0
C22 C23 C24 110.7(7)
C22 C23 H22C 37.9
C24 C23 H22C 137.0
C22 C23 H23A 109.5
C24 C23 H23A 109.5
H22C C23 H23A 109.7
C22 C23 H23B 109.5
C24 C23 H23B 109.5
H22C C23 H23B 73.9
H23A C23 H23B 108.1
C22 C23' C24 110.1(6)
C22 C23' H23C 109.6
C24 C23' H23C 109.6
C22 C23' H23D 109.6
C24 C23' H23D 109.6
H23C C23' H23D 108.2
C29 C24 C25 118.9(4)
C29 C24 C23 114.5(5)
C25 C24 C23 119.8(5)
C29 C24 C23' 125.1(4)
C25 C24 C23' 114.9(4)
C23 C24 C23' 37.5(4)
C26 C25 C24 119.2(3)
C26 C25 N1 122.2(3)
C24 C25 N1 118.7(3)
C25 C26 C27 120.5(3)
C25 C26 H26 119.8
C27 C26 H26 119.8
C28 C27 C26 120.5(3)
C28 C27 H27 119.7
C26 C27 H27 119.7
C29 C28 C27 118.9(3)
C29 C28 H28 120.6
C27 C28 H28 120.6
C28 C29 C24 122.1(4)
C28 C29 H29 119.0
C24 C29 H29 119.0
C21 C30 C31 112.6(4)
C21 C30 H30A 109.1
C31 C30 H30A 109.1
C21 C30 H30B 109.1
C31 C30 H30B 109.1
H30A C30 H30B 107.8
C30 C31 H31A 109.5
C30 C31 H31B 109.5
H31A C31 H31B 109.5
C30 C31 H31C 109.5
H31A C31 H31C 109.5
H31B C31 H31C 109.5

loop_
_geom_bond_atom_site_label_1
_geom_bond_atom_site_label_2
_geom_bond_distance
P1 O1 1.6570(17)
P1 O2 1.6619(19)
P1 N1 1.667(2)
O1 C1 1.389(3)
O2 C20 1.399(3)
N1 C25 1.441(3)
N1 C21 1.493(3)
C1 C10 1.378(3)
C1 C2 1.406(3)
C2 C3 1.353(4)
C2 H2 0.9300
C3 C4 1.416(4)
C3 H3 0.9300
C4 C5 1.406(4)
C4 C9 1.415(3)
C5 C6 1.360(5)
C5 H5 0.9300
C6 C7 1.389(4)
C6 H6 0.9300
C7 C8 1.362(4)
C7 H7 0.9300
C8 C9 1.421(4)
C8 H8 0.9300
C9 C10 1.428(3)
C10 C11 1.487(3)
C11 C20 1.360(3)
C11 C12 1.440(3)
C12 C13 1.405(4)
C12 C17 1.416(3)
C13 C14 1.362(4)
C13 H13 0.9300
C14 C15 1.394(4)
C14 H14 0.9300
C15 C16 1.343(5)
C15 H15 0.9300
C16 C17 1.420(4)
C16 H16 0.9300
C17 C18 1.412(4)
C18 C19 1.356(4)
C18 H18 0.9300
C19 C20 1.398(4)
C19 H19 0.9300
C21 C22 1.510(5)
C21 C30 1.511(5)
C21 H21 0.9800
C22 C23' 1.423(8)
C22 C23 1.423(10)
C22 H22A 0.9700
C22 H22B 0.9700
C22 H22C 0.9184
C22 H22D 0.9642
C23 C24 1.535(11)
C23 H23A 0.9700
C23 H23B 0.9700
C23' C24 1.546(8)
C23' H23C 0.9700
C23' H23D 0.9700
C24 C29 1.371(5)
C24 C25 1.393(4)
C25 C26 1.367(4)
C26 C27 1.380(4)
C26 H26 0.9300
C27 C28 1.365(6)
C27 H27 0.9300
C28 C29 1.357(6)
C28 H28 0.9300
C29 H29 0.9300
C30 C31 1.522(5)
C30 H30A 0.9700
C30 H30B 0.9700
C31 H31A 0.9600
C31 H31B 0.9600
C31 H31C 0.9600

loop_
_geom_torsion_atom_site_label_1
_geom_torsion_atom_site_label_2
_geom_torsion_atom_site_label_3
_geom_torsion_atom_site_label_4
_geom_torsion
O2 P1 O1 C1 -53.47(17)
N1 P1 O1 C1 -162.69(17)
O1 P1 O2 C20 -38.6(2)
N1 P1 O2 C20 59.8(2)
O1 P1 N1 C25 -147.14(19)
O2 P1 N1 C25 112.55(19)
O1 P1 N1 C21 40.2(2)
O2 P1 N1 C21 -60.1(3)
P1 O1 C1 C10 80.6(2)
P1 O1 C1 C2 -100.3(2)
C10 C1 C2 C3 -1.1(4)
O1 C1 C2 C3 179.8(2)
C1 C2 C3 C4 -1.6(4)
C2 C3 C4 C5 -177.3(2)
C2 C3 C4 C9 2.1(4)
C9 C4 C5 C6 -2.0(4)
C3 C4 C5 C6 177.4(3)
C4 C5 C6 C7 1.4(5)
C5 C6 C7 C8 -0.8(5)
C6 C7 C8 C9 0.9(4)
C5 C4 C9 C8 2.0(3)
C3 C4 C9 C8 -177.4(2)
C5 C4 C9 C10 179.5(2)
C3 C4 C9 C10 0.1(3)
C7 C8 C9 C4 -1.5(4)
C7 C8 C9 C10 -178.9(2)
O1 C1 C10 C9 -177.72(19)
C2 C1 C10 C9 3.2(3)
O1 C1 C10 C11 -0.3(3)
C2 C1 C10 C11 -179.3(2)
C4 C9 C10 C1 -2.7(3)
C8 C9 C10 C1 174.7(2)
C4 C9 C10 C11 -180.0(2)
C8 C9 C10 C11 -2.6(3)
C1 C10 C11 C20 -54.3(3)
C9 C10 C11 C20 123.0(2)
C1 C10 C11 C12 124.1(2)
C9 C10 C11 C12 -58.6(3)
C20 C11 C12 C13 172.7(2)
C10 C11 C12 C13 -5.8(3)
C20 C11 C12 C17 -4.4(3)
C10 C11 C12 C17 177.1(2)
C17 C12 C13 C14 -1.0(4)
C11 C12 C13 C14 -178.1(2)
C12 C13 C14 C15 1.1(4)
C13 C14 C15 C16 -0.6(4)
C14 C15 C16 C17 0.1(5)
C13 C12 C17 C18 -177.9(3)
C11 C12 C17 C18 -0.7(4)
C13 C12 C17 C16 0.4(4)
C11 C12 C17 C16 177.7(2)
C15 C16 C17 C18 178.3(3)
C15 C16 C17 C12 0.0(4)
C12 C17 C18 C19 3.8(4)
C16 C17 C18 C19 -174.5(3)
C17 C18 C19 C20 -1.7(5)
C12 C11 C20 C19 6.8(4)
C10 C11 C20 C19 -174.7(2)
C12 C11 C20 O2 -173.0(2)
C10 C11 C20 O2 5.5(3)
C18 C19 C20 C11 -3.8(4)
C18 C19 C20 O2 176.0(3)
P1 O2 C20 C11 68.4(3)
P1 O2 C20 C19 -111.4(2)
C25 N1 C21 C22 -40.5(4)
P1 N1 C21 C22 132.2(3)
C25 N1 C21 C30 86.2(3)
P1 N1 C21 C30 -101.1(3)
N1 C21 C22 C23' 0.8(8)
C30 C21 C22 C23' -124.0(7)
N1 C21 C22 C23 47.9(9)
C30 C21 C22 C23 -76.9(9)
C23' C22 C23 C24 60.3(9)
C21 C22 C23 C24 -43.3(13)
C23 C22 C23' C24 -59.2(8)
C21 C22 C23' C24 41.3(10)
C22 C23 C24 C29 -175.2(8)
C22 C23 C24 C25 33.9(13)
C22 C23 C24 C23' -59.0(8)
C22 C23' C24 C29 144.0(6)
C22 C23' C24 C25 -48.5(9)
C22 C23' C24 C23 58.6(8)
C29 C24 C25 C26 -0.4(6)
C23 C24 C25 C26 149.2(7)
C23' C24 C25 C26 -168.7(5)
C29 C24 C25 N1 179.8(4)
C23 C24 C25 N1 -30.6(8)
C23' C24 C25 N1 11.5(6)
C21 N1 C25 C26 -145.3(3)
P1 N1 C25 C26 41.3(3)
C21 N1 C25 C24 34.5(4)
P1 N1 C25 C24 -138.9(3)
C24 C25 C26 C27 0.4(5)
N1 C25 C26 C27 -179.8(3)
C25 C26 C27 C28 0.1(5)
C26 C27 C28 C29 -0.6(6)
C27 C28 C29 C24 0.6(7)
C25 C24 C29 C28 -0.1(7)
C23 C24 C29 C28 -151.2(8)
C23' C24 C29 C28 166.9(7)
N1 C21 C30 C31 172.0(3)
C22 C21 C30 C31 -63.1(5)
